data_7230968
loop_
_publ_author_name
'Sun, Jing'
'Zhang, Yu'
'Yan, Chao-Guo'

_publ_section_title
;
 Tandem four-component reaction for efficient synthesis of
 dihydrothiophene with substituted amino acid ethyl esters
;
_journal_issue 40
_journal_name_full 'RSC Advances'
_journal_page_first 22498
_journal_paper_doi 10.1039/C8RA03605E
_journal_volume 8
_journal_year 2018
_chemical_absolute_configuration ad
_chemical_formula_moiety 'C25 H24 N4 O5 S'
_chemical_formula_sum 'C25 H24 N4 O5 S'
_chemical_formula_weight 492.54
_space_group_crystal_system monoclinic
_space_group_IT_number 5
_space_group_name_Hall 'C 2y'
_space_group_name_H-M_alt 'C 1 2 1'
_symmetry_space_group_name_Hall 'C 2y'
_symmetry_space_group_name_H-M 'C 1 2 1'
_atom_sites_solution_hydrogens geom
_audit_creation_method SHELXL-2014/7
_audit_update_record
;
2018-02-14 deposited with the CCDC.
2018-06-13 downloaded from the CCDC.
;
_cell_angle_alpha 90
_cell_angle_beta 109.6311(16)
_cell_angle_gamma 90
_cell_formula_units_Z 4
_cell_length_a 19.0354(9)
_cell_length_b 9.4928(4)
_cell_length_c 14.2722(7)
_cell_measurement_reflns_used 6538
_cell_measurement_temperature 296(2)
_cell_measurement_theta_max 27.52
_cell_measurement_theta_min 2.27
_cell_volume 2429.1(2)
_computing_cell_refinement 'Bruker SAINT'
_computing_data_collection 'Bruker APEX2'
_computing_data_reduction 'Bruker SAINT'
_computing_molecular_graphics 'Bruker SHELXTL'
_computing_publication_material 'Bruker SHELXTL'
_computing_structure_refinement 'SHELXL-2014/7 (Sheldrick, 2014)'
_computing_structure_solution 'SHELXS-97 (Sheldrick 2008)'
_diffrn_ambient_temperature 296(2)
_diffrn_measured_fraction_theta_full 0.997
_diffrn_measured_fraction_theta_max 0.997
_diffrn_measurement_device_type 'CCD area detector'
_diffrn_measurement_method 'phi and omega scans'
_diffrn_radiation_source 'fine-focus sealed tube'
_diffrn_radiation_type MoK\a
_diffrn_radiation_wavelength 0.71073
_diffrn_reflns_av_R_equivalents 0.0266
_diffrn_reflns_av_unetI/netI 0.0381
_diffrn_reflns_Laue_measured_fraction_full 0.997
_diffrn_reflns_Laue_measured_fraction_max 0.997
_diffrn_reflns_limit_h_max 23
_diffrn_reflns_limit_h_min -23
_diffrn_reflns_limit_k_max 11
_diffrn_reflns_limit_k_min -11
_diffrn_reflns_limit_l_max 16
_diffrn_reflns_limit_l_min -17
_diffrn_reflns_number 12525
_diffrn_reflns_point_group_measured_fraction_full 0.975
_diffrn_reflns_point_group_measured_fraction_max 0.970
_diffrn_reflns_theta_full 25.242
_diffrn_reflns_theta_max 25.997
_diffrn_reflns_theta_min 2.268
_exptl_absorpt_coefficient_mu 0.177
_exptl_absorpt_correction_T_max 0.965
_exptl_absorpt_correction_T_min 0.952
_exptl_absorpt_correction_type multi-scan
_exptl_absorpt_process_details sadabs
_exptl_crystal_colour colorless
_exptl_crystal_density_diffrn 1.347
_exptl_crystal_description block
_exptl_crystal_F_000 1032
_exptl_crystal_size_max 0.280
_exptl_crystal_size_mid 0.260
_exptl_crystal_size_min 0.200
_refine_diff_density_max 0.293
_refine_diff_density_min -0.381
_refine_diff_density_rms 0.042
_refine_ls_abs_structure_details
; 
 Flack x determined using 1450 quotients [(I+)-(I-)]/[(I+)+(I-)] 
 (Parsons, Flack and Wagner, Acta Cryst. B69 (2013) 249-259). 
;
_refine_ls_abs_structure_Flack 0.07(3)
_refine_ls_extinction_method none
_refine_ls_goodness_of_fit_ref 1.022
_refine_ls_hydrogen_treatment constr
_refine_ls_matrix_type full
_refine_ls_number_parameters 318
_refine_ls_number_reflns 4633
_refine_ls_number_restraints 23
_refine_ls_restrained_S_all 1.104
_refine_ls_R_factor_all 0.0580
_refine_ls_R_factor_gt 0.0426
_refine_ls_shift/su_max 0.000
_refine_ls_shift/su_mean 0.000
_refine_ls_structure_factor_coef Fsqd
_refine_ls_weighting_details 'w=1/[\s^2^(Fo^2^)+(0.0665P)^2^+0.4021P] where P=(Fo^2^+2Fc^2^)/3'
_refine_ls_weighting_scheme calc
_refine_ls_wR_factor_gt 0.1011
_refine_ls_wR_factor_ref 0.1087
_reflns_Friedel_coverage 0.828
_reflns_Friedel_fraction_full 0.949
_reflns_Friedel_fraction_max 0.939
_reflns_number_gt 3839
_reflns_number_total 4633
_reflns_threshold_expression 'I > 2\s(I)'
_cod_data_source_file c8ra03605e2.cif
_cod_data_source_block 3a
_cod_database_code 7230968
_shelx_shelxl_version_number 2014/7
_shelx_space_group_comment
; 
The symmetry employed for this shelxl refinement is uniquely defined 
by the following loop, which should always be used as a source of 
symmetry information in preference to the above space-group names. 
They are only intended as comments. 
;
_shelx_estimated_absorpt_t_min 0.952
_shelx_estimated_absorpt_t_max 0.965

loop_
_space_group_symop_operation_xyz
'x, y, z'
'-x, y, -z'
'x+1/2, y+1/2, z'
'-x+1/2, y+1/2, -z'

loop_
_atom_site_label
_atom_site_type_symbol
_atom_site_fract_x
_atom_site_fract_y
_atom_site_fract_z
_atom_site_U_iso_or_equiv
_atom_site_adp_type
_atom_site_occupancy
_atom_site_site_symmetry_order
_atom_site_calc_flag
_atom_site_refinement_flags_posn
_atom_site_refinement_flags_adp
C1 C 0.2066(2) 1.0082(4) 0.7387(2) 0.0429(8) Uani 1 1 d . .
H1 H 0.1606 1.0414 0.7384 0.051 Uiso 1 1 calc R U
C2 C 0.2406(2) 0.8974(5) 0.8002(3) 0.0518(9) Uani 1 1 d . .
H2 H 0.2175 0.8573 0.8418 0.062 Uiso 1 1 calc R U
C3 C 0.3081(2) 0.8461(4) 0.8005(3) 0.0545(11) Uani 1 1 d . .
C4 C 0.4120(3) 0.6984(6) 0.8835(5) 0.0978(14) Uani 1 1 d . U
H4A H 0.4170 0.6544 0.8255 0.147 Uiso 1 1 calc R U
H4B H 0.4273 0.6338 0.9384 0.147 Uiso 1 1 calc R U
H4C H 0.4428 0.7811 0.8996 0.147 Uiso 1 1 calc R U
C5 C 0.3425(2) 0.9048(4) 0.7386(3) 0.0570(10) Uani 1 1 d . .
H5 H 0.3875 0.8690 0.7370 0.068 Uiso 1 1 calc R U
C6 C 0.3088(2) 1.0180(4) 0.6789(3) 0.0461(9) Uani 1 1 d . .
H6 H 0.3327 1.0595 0.6388 0.055 Uiso 1 1 calc R U
C7 C 0.24154(19) 1.0702(4) 0.6771(2) 0.0357(8) Uani 1 1 d . .
C8 C 0.14220(19) 1.2096(3) 0.5425(2) 0.0372(8) Uani 1 1 d . .
C9 C 0.20830(19) 1.1982(3) 0.6200(2) 0.0351(7) Uani 1 1 d . .
C10 C 0.24333(19) 1.3313(3) 0.6459(2) 0.0377(8) Uani 1 1 d . .
C11 C 0.3137(2) 1.3543(4) 0.7215(3) 0.0444(9) Uani 1 1 d . .
C12 C 0.2035(2) 1.4427(3) 0.5901(2) 0.0382(8) Uani 1 1 d . .
C13 C 0.0915(2) 1.1062(4) 0.4768(3) 0.0403(8) Uani 1 1 d . .
C14 C 0.08080(19) 0.8478(4) 0.4392(2) 0.0380(8) Uani 1 1 d . .
C15 C -0.0544(2) 0.4148(4) 0.2638(3) 0.0613(11) Uani 1 1 d . .
H15 H -0.0066 0.4108 0.3102 0.074 Uiso 1 1 calc R U
C16 C -0.0823(3) 0.2990(5) 0.2038(4) 0.0753(14) Uani 1 1 d . .
H16 H -0.0536 0.2179 0.2106 0.090 Uiso 1 1 calc R U
C17 C -0.1517(3) 0.3045(5) 0.1351(4) 0.0759(14) Uani 1 1 d . .
H17 H -0.1700 0.2283 0.0930 0.091 Uiso 1 1 calc R U
C18 C -0.1945(3) 0.4216(6) 0.1277(4) 0.0760(15) Uani 1 1 d . .
H18 H -0.2425 0.4244 0.0816 0.091 Uiso 1 1 calc R U
C19 C -0.1669(2) 0.5359(5) 0.1884(3) 0.0579(10) Uani 1 1 d . .
H19 H -0.1969 0.6149 0.1833 0.070 Uiso 1 1 calc R U
C20 C -0.0957(2) 0.5354(4) 0.2565(3) 0.0444(9) Uani 1 1 d . .
C21 C -0.0645(2) 0.6617(4) 0.3211(3) 0.0488(9) Uani 1 1 d . .
H21A H -0.0401 0.6293 0.3887 0.059 Uiso 1 1 calc R U
H21B H -0.1058 0.7215 0.3214 0.059 Uiso 1 1 calc R U
C22 C -0.0086(2) 0.7518(4) 0.2900(2) 0.0391(8) Uani 1 1 d . .
H22 H 0.0329 0.6917 0.2886 0.047 Uiso 1 1 calc R U
C23 C -0.0450(2) 0.8154(4) 0.1876(3) 0.0409(8) Uani 1 1 d . .
C24 C -0.0957(3) 0.7589(5) 0.0170(3) 0.0674(8) Uani 1 1 d . U
H24A H -0.0689 0.8242 -0.0110 0.081 Uiso 1 1 calc R U
H24B H -0.1417 0.8033 0.0166 0.081 Uiso 1 1 calc R U
C25 C -0.1120(4) 0.6260(6) -0.0419(3) 0.0904(13) Uani 1 1 d . U
H25A H -0.0660 0.5802 -0.0373 0.136 Uiso 1 1 calc R U
H25B H -0.1392 0.6474 -0.1102 0.136 Uiso 1 1 calc R U
H25C H -0.1413 0.5649 -0.0161 0.136 Uiso 1 1 calc R U
N1 N 0.37020(19) 1.3784(5) 0.7801(3) 0.0661(9) Uani 1 1 d . .
N2 N 0.22427(19) 1.5790(3) 0.5994(3) 0.0538(9) Uani 1 1 d . .
H2A H 0.2658 1.6035 0.6433 0.065 Uiso 1 1 calc R U
H2B H 0.1960 1.6415 0.5615 0.065 Uiso 1 1 calc R U
N3 N 0.11096(17) 0.9662(3) 0.4972(2) 0.0425(7) Uani 1 1 d . .
H3 H 0.1460 0.9499 0.5526 0.051 Uiso 1 1 calc R U
N4 N 0.02074(15) 0.8665(3) 0.35918(19) 0.0420(7) Uani 1 1 d . .
H4 H -0.0009 0.9473 0.3483 0.050 Uiso 1 1 calc R U
O1 O 0.33703(18) 0.7366(4) 0.8645(3) 0.0911(11) Uani 1 1 d . U
O2 O 0.03860(16) 1.1426(3) 0.4070(2) 0.0605(8) Uani 1 1 d . .
O3 O 0.11127(16) 0.7344(3) 0.46422(19) 0.0564(7) Uani 1 1 d . .
O4 O -0.06906(17) 0.9331(3) 0.1734(2) 0.0610(8) Uani 1 1 d . .
O5 O -0.05049(16) 0.7213(3) 0.11775(17) 0.0586(7) Uani 1 1 d . U
S1 S 0.12121(5) 1.38468(9) 0.50527(6) 0.0435(2) Uani 1 1 d . .

loop_
_atom_site_aniso_label
_atom_site_aniso_U_11
_atom_site_aniso_U_22
_atom_site_aniso_U_33
_atom_site_aniso_U_23
_atom_site_aniso_U_13
_atom_site_aniso_U_12
C1 0.0405(19) 0.0365(18) 0.0469(19) -0.0006(16) 0.0084(16) -0.0030(15)
C2 0.054(2) 0.045(2) 0.050(2) 0.0093(18) 0.0076(17) -0.010(2)
C3 0.051(2) 0.037(2) 0.054(2) 0.0095(17) -0.0097(19) -0.0045(17)
C4 0.0701(19) 0.064(2) 0.122(3) 0.036(2) -0.016(2) 0.008(2)
C5 0.052(2) 0.046(2) 0.066(2) 0.001(2) 0.0093(19) 0.0121(19)
C6 0.050(2) 0.045(2) 0.0440(19) 0.0009(18) 0.0159(17) 0.0058(18)
C7 0.042(2) 0.0295(16) 0.0289(16) -0.0028(12) 0.0027(14) -0.0022(14)
C8 0.045(2) 0.0272(18) 0.0344(17) 0.0003(13) 0.0069(15) 0.0015(14)
C9 0.0403(18) 0.0323(17) 0.0299(16) -0.0007(13) 0.0083(14) 0.0027(15)
C10 0.0402(19) 0.0339(17) 0.0332(17) -0.0026(14) 0.0047(15) 0.0015(14)
C11 0.046(2) 0.037(2) 0.0435(18) -0.0017(15) 0.0069(17) 0.0015(16)
C12 0.0426(19) 0.0330(17) 0.0348(17) -0.0017(14) 0.0076(15) -0.0014(15)
C13 0.046(2) 0.0341(18) 0.0350(18) -0.0033(15) 0.0059(16) 0.0009(16)
C14 0.0446(19) 0.0327(19) 0.0313(16) -0.0003(13) 0.0059(14) -0.0007(15)
C15 0.062(3) 0.048(3) 0.060(2) 0.0013(19) 0.003(2) 0.0025(19)
C16 0.095(4) 0.042(2) 0.086(4) -0.004(2) 0.025(3) -0.002(2)
C17 0.103(4) 0.052(3) 0.067(3) -0.016(2) 0.021(3) -0.028(3)
C18 0.060(3) 0.079(4) 0.070(3) -0.006(2) -0.004(2) -0.025(3)
C19 0.048(2) 0.049(2) 0.070(3) 0.000(2) 0.011(2) -0.0034(19)
C20 0.052(2) 0.039(2) 0.0407(18) 0.0025(16) 0.0132(17) -0.0079(17)
C21 0.057(2) 0.044(2) 0.045(2) -0.0042(17) 0.0164(18) -0.0066(19)
C22 0.0386(19) 0.0377(18) 0.0347(17) -0.0096(15) 0.0040(15) -0.0047(15)
C23 0.0369(19) 0.043(2) 0.0378(19) -0.0066(16) 0.0058(15) -0.0029(16)
C24 0.0850(18) 0.0675(16) 0.0373(12) -0.0046(12) 0.0041(12) -0.0145(15)
C25 0.124(3) 0.077(2) 0.0488(18) -0.0122(17) 0.001(2) -0.030(2)
N1 0.0504(19) 0.063(2) 0.067(2) -0.009(2) -0.0031(17) -0.005(2)
N2 0.055(2) 0.0307(17) 0.059(2) 0.0029(14) -0.0033(16) -0.0032(14)
N3 0.0479(17) 0.0321(15) 0.0325(15) -0.0013(12) -0.0061(13) 0.0002(13)
N4 0.0465(16) 0.0327(16) 0.0375(14) -0.0053(13) 0.0017(12) 0.0024(14)
O1 0.0690(17) 0.0587(18) 0.116(2) 0.0443(18) -0.0087(18) 0.0034(15)
O2 0.0623(17) 0.0375(14) 0.0533(16) -0.0052(12) -0.0181(14) 0.0044(12)
O3 0.0697(18) 0.0340(14) 0.0446(14) -0.0011(12) -0.0084(13) 0.0037(13)
O4 0.0717(19) 0.0507(18) 0.0506(16) 0.0027(13) 0.0075(14) 0.0179(15)
O5 0.0766(16) 0.0584(15) 0.0331(10) -0.0077(10) 0.0082(10) -0.0114(12)
S1 0.0483(5) 0.0330(4) 0.0373(4) 0.0023(4) -0.0015(4) -0.0001(4)

loop_
_atom_type_symbol
_atom_type_description
_atom_type_scat_dispersion_real
_atom_type_scat_dispersion_imag
_atom_type_scat_source
C C 0.0033 0.0016 'International Tables Vol C Tables 4.2.6.8 and 6.1.1.4'
H H 0.0000 0.0000 'International Tables Vol C Tables 4.2.6.8 and 6.1.1.4'
N N 0.0061 0.0033 'International Tables Vol C Tables 4.2.6.8 and 6.1.1.4'
O O 0.0106 0.0060 'International Tables Vol C Tables 4.2.6.8 and 6.1.1.4'
S S 0.1246 0.1234 'International Tables Vol C Tables 4.2.6.8 and 6.1.1.4'

loop_
_geom_angle_atom_site_label_1
_geom_angle_atom_site_label_2
_geom_angle_atom_site_label_3
_geom_angle
C2 C1 C7 119.9(3)
C2 C1 H1 120.0
C7 C1 H1 120.0
C3 C2 C1 120.6(4)
C3 C2 H2 119.7
C1 C2 H2 119.7
O1 C3 C2 115.8(4)
O1 C3 C5 124.2(4)
C2 C3 C5 120.0(3)
O1 C4 H4A 109.5
O1 C4 H4B 109.5
H4A C4 H4B 109.5
O1 C4 H4C 109.5
H4A C4 H4C 109.5
H4B C4 H4C 109.5
C3 C5 C6 119.0(4)
C3 C5 H5 120.5
C6 C5 H5 120.5
C7 C6 C5 122.0(4)
C7 C6 H6 119.0
C5 C6 H6 119.0
C6 C7 C1 118.5(3)
C6 C7 C9 122.2(3)
C1 C7 C9 119.1(3)
C9 C8 C13 133.5(3)
C9 C8 S1 111.9(2)
C13 C8 S1 114.0(2)
C8 C9 C10 111.3(3)
C8 C9 C7 127.9(3)
C10 C9 C7 120.7(3)
C12 C10 C9 114.3(3)
C12 C10 C11 120.8(3)
C9 C10 C11 125.0(3)
N1 C11 C10 176.9(4)
N2 C12 C10 126.2(3)
N2 C12 S1 123.1(3)
C10 C12 S1 110.7(2)
O2 C13 N3 122.6(3)
O2 C13 C8 121.5(3)
N3 C13 C8 115.8(3)
O3 C14 N4 123.9(3)
O3 C14 N3 118.4(3)
N4 C14 N3 117.7(3)
C20 C15 C16 121.6(4)
C20 C15 H15 119.2
C16 C15 H15 119.2
C17 C16 C15 119.6(5)
C17 C16 H16 120.2
C15 C16 H16 120.2
C16 C17 C18 120.0(4)
C16 C17 H17 120.0
C18 C17 H17 120.0
C17 C18 C19 120.2(4)
C17 C18 H18 119.9
C19 C18 H18 119.9
C20 C19 C18 121.2(4)
C20 C19 H19 119.4
C18 C19 H19 119.4
C15 C20 C19 117.3(4)
C15 C20 C21 121.3(3)
C19 C20 C21 121.4(4)
C20 C21 C22 115.7(3)
C20 C21 H21A 108.4
C22 C21 H21A 108.4
C20 C21 H21B 108.4
C22 C21 H21B 108.4
H21A C21 H21B 107.4
N4 C22 C23 107.7(3)
N4 C22 C21 111.5(3)
C23 C22 C21 111.2(3)
N4 C22 H22 108.8
C23 C22 H22 108.8
C21 C22 H22 108.8
O4 C23 O5 125.2(3)
O4 C23 C22 123.9(3)
O5 C23 C22 110.7(3)
O5 C24 C25 107.0(4)
O5 C24 H24A 110.3
C25 C24 H24A 110.3
O5 C24 H24B 110.3
C25 C24 H24B 110.3
H24A C24 H24B 108.6
C24 C25 H25A 109.5
C24 C25 H25B 109.5
H25A C25 H25B 109.5
C24 C25 H25C 109.5
H25A C25 H25C 109.5
H25B C25 H25C 109.5
C12 N2 H2A 120.0
C12 N2 H2B 120.0
H2A N2 H2B 120.0
C13 N3 C14 128.2(3)
C13 N3 H3 115.9
C14 N3 H3 115.9
C14 N4 C22 120.6(3)
C14 N4 H4 119.7
C22 N4 H4 119.7
C3 O1 C4 118.5(4)
C23 O5 C24 116.9(3)
C12 S1 C8 91.68(16)

loop_
_geom_bond_atom_site_label_1
_geom_bond_atom_site_label_2
_geom_bond_distance
C1 C2 1.383(5)
C1 C7 1.398(5)
C1 H1 0.9300
C2 C3 1.374(6)
C2 H2 0.9300
C3 O1 1.371(4)
C3 C5 1.380(6)
C4 O1 1.407(7)
C4 H4A 0.9600
C4 H4B 0.9600
C4 H4C 0.9600
C5 C6 1.388(5)
C5 H5 0.9300
C6 C7 1.365(5)
C6 H6 0.9300
C7 C9 1.482(5)
C8 C9 1.373(5)
C8 C13 1.471(5)
C8 S1 1.750(3)
C9 C10 1.419(5)
C10 C12 1.386(5)
C10 C11 1.427(5)
C11 N1 1.141(5)
C12 N2 1.346(5)
C12 S1 1.717(3)
C13 O2 1.205(4)
C13 N3 1.384(5)
C14 O3 1.218(4)
C14 N4 1.329(4)
C14 N3 1.400(4)
C15 C20 1.372(6)
C15 C16 1.385(6)
C15 H15 0.9300
C16 C17 1.356(7)
C16 H16 0.9300
C17 C18 1.361(7)
C17 H17 0.9300
C18 C19 1.378(6)
C18 H18 0.9300
C19 C20 1.377(5)
C19 H19 0.9300
C20 C21 1.507(5)
C21 C22 1.541(5)
C21 H21A 0.9700
C21 H21B 0.9700
C22 N4 1.449(4)
C22 C23 1.517(5)
C22 H22 0.9800
C23 O4 1.199(4)
C23 O5 1.317(4)
C24 O5 1.450(5)
C24 C25 1.490(7)
C24 H24A 0.9700
C24 H24B 0.9700
C25 H25A 0.9600
C25 H25B 0.9600
C25 H25C 0.9600
N2 H2A 0.8600
N2 H2B 0.8600
N3 H3 0.8600
N4 H4 0.8600

loop_
_geom_hbond_atom_site_label_D
_geom_hbond_atom_site_label_H
_geom_hbond_atom_site_label_A
_geom_hbond_distance_DH
_geom_hbond_distance_HA
_geom_hbond_distance_DA
_geom_hbond_angle_DHA
_geom_hbond_site_symmetry_A
N2 H2B O3 0.86 1.95 2.782(4) 162.5 1_565
N4 H4 O2 0.86 2.07 2.701(4) 129.8 .
